data_4104615
loop_
_publ_author_name
'Michael W. Hull'
'Slavi C. Sevov'

_publ_contact_author_address
;Department of Chemistry and Biochemistry
251 Nieuwland Science Hall
University of Notre Dame
Notre Dame, Indiana 46556
;
_publ_contact_author_email ssevov@nd.edu
_publ_contact_author_name 'Sevov, S. C.'
_publ_section_title
;
 Functionalization of Nine-Atom Deltahedral Zintl Ions with Organic
 Substituents: Detailed Studies of the Reactions
;
_journal_name_full 'Journal of the American Chemical Society'
_journal_page_first 9026
_journal_page_last 9037
_journal_paper_doi 10.1021/ja9025962
_journal_volume 131
_journal_year 2009
_chemical_formula_moiety
;
 3(C18 H36 K N2 O6) C5 H7 Ge9 0.21(C6 H6)
;
_chemical_formula_sum 'C60.25 H116.1 Ge9 K3 N6 O18'
_chemical_formula_weight 1983.53
_chemical_name_systematic
;
 (K-crypt)3[Ge9-(C(CH3)=CHCH2CH3)]0.5[Ge9-(C(CH2CH3)=CHCH3)]0.5 0.4bz
;
_space_group_IT_number 2
_symmetry_cell_setting triclinic
_symmetry_space_group_name_Hall '-P 1'
_symmetry_space_group_name_H-M 'P -1'
_atom_sites_solution_hydrogens geom
_atom_sites_solution_primary direct
_atom_sites_solution_secondary difmap
_audit_creation_method SHELXL-97
_cell_angle_alpha 94.688(2)
_cell_angle_beta 94.819(2)
_cell_angle_gamma 102.300(2)
_cell_formula_units_Z 2
_cell_length_a 14.2449(4)
_cell_length_b 14.3354(4)
_cell_length_c 20.8288(6)
_cell_measurement_temperature 100(2)
_cell_volume 4119.3(2)
_computing_cell_refinement 'APEX2/SAINT (Bruker, 2004)'
_computing_data_collection 'APEX2 (Bruker, 2004)'
_computing_data_reduction 'SAINT/XPREP (Bruker, 2004; Sheldrick, 2003)'
_computing_molecular_graphics 'XP (Sheldrick, 1998)'
_computing_publication_material 'XCIF (Sheldrick, 2001)'
_computing_structure_refinement 'SHELXL-97 (Sheldrick, 1997)'
_computing_structure_solution 'SHELXS-97 (Sheldrick, 1990)'
_diffrn_ambient_temperature 100(2)
_diffrn_measured_fraction_theta_full 1.000
_diffrn_measured_fraction_theta_max 1.000
_diffrn_measurement_device_type 'CCD Area Detector'
_diffrn_measurement_method 'Phi and Omega Scans'
_diffrn_radiation_monochromator graphite
_diffrn_radiation_source 'fine-focus sealed tube'
_diffrn_radiation_type MoK\a
_diffrn_radiation_wavelength 0.71073
_diffrn_reflns_av_R_equivalents 0.0428
_diffrn_reflns_av_sigmaI/netI 0.0372
_diffrn_reflns_limit_h_max 16
_diffrn_reflns_limit_h_min -16
_diffrn_reflns_limit_k_max 17
_diffrn_reflns_limit_k_min -17
_diffrn_reflns_limit_l_max 24
_diffrn_reflns_limit_l_min -24
_diffrn_reflns_number 63370
_diffrn_reflns_theta_full 25.00
_diffrn_reflns_theta_max 25.00
_diffrn_reflns_theta_min 0.99
_exptl_absorpt_coefficient_mu 3.449
_exptl_absorpt_correction_T_max 0.7028
_exptl_absorpt_correction_T_min 0.4793
_exptl_absorpt_correction_type multi-scan
_exptl_absorpt_process_details SADABS
_exptl_crystal_colour red
_exptl_crystal_density_diffrn 1.603
_exptl_crystal_description parallelepiped
_exptl_crystal_F_000 2025
_exptl_crystal_size_max 0.25
_exptl_crystal_size_mid 0.21
_exptl_crystal_size_min 0.11
_refine_diff_density_max 1.355
_refine_diff_density_min -0.867
_refine_diff_density_rms 0.103
_refine_ls_extinction_method none
_refine_ls_goodness_of_fit_ref 1.095
_refine_ls_hydrogen_treatment constr
_refine_ls_matrix_type full
_refine_ls_number_parameters 945
_refine_ls_number_reflns 14490
_refine_ls_number_restraints 11
_refine_ls_restrained_S_all 1.103
_refine_ls_R_factor_all 0.0654
_refine_ls_R_factor_gt 0.0477
_refine_ls_shift/su_max 0.003
_refine_ls_shift/su_mean 0.000
_refine_ls_structure_factor_coef Fsqd
_refine_ls_weighting_details 'calc w=1/[\s^2^(Fo^2^)+(0.0417P)^2^+16.8975P] where P=(Fo^2^+2Fc^2^)/3'
_refine_ls_weighting_scheme calc
_refine_ls_wR_factor_gt 0.1123
_refine_ls_wR_factor_ref 0.1217
_reflns_number_gt 11520
_reflns_number_total 14490
_reflns_threshold_expression >2sigma(I)
_cod_data_source_file ja9025962_si_002_1.cif
_cod_data_source_block ge9-pentyne
_cod_original_formula_sum 'C60.25 H116.10 Ge9 K3 N6 O18'
_cod_database_code 4104615

loop_
_symmetry_equiv_pos_as_xyz
'x, y, z'
'-x, -y, -z'

loop_
_atom_site_label
_atom_site_type_symbol
_atom_site_fract_x
_atom_site_fract_y
_atom_site_fract_z
_atom_site_U_iso_or_equiv
_atom_site_adp_type
_atom_site_occupancy
_atom_site_symmetry_multiplicity
_atom_site_calc_flag
_atom_site_refinement_flags
_atom_site_disorder_assembly
_atom_site_disorder_group
Ge2 Ge 0.85735(17) 0.79745(17) 0.32485(11) 0.0238(4) Uani 0.761(4) 1 d P A 7
Ge4 Ge 0.8655(2) 0.6228(2) 0.3467(2) 0.0224(4) Uani 0.761(4) 1 d P A 7
Ge5 Ge 0.6898(4) 0.6476(4) 0.3225(3) 0.0248(5) Uani 0.761(4) 1 d P A 7
Ge6 Ge 0.76929(11) 0.52828(12) 0.24372(8) 0.0249(3) Uani 0.761(4) 1 d P A 7
Ge8 Ge 0.86263(10) 0.82204(10) 0.20413(8) 0.0301(3) Uani 0.761(4) 1 d P A 7
Ge9 Ge 0.79469(7) 0.65098(12) 0.15972(4) 0.0292(4) Uani 0.761(4) 1 d P A 7
C905 C 0.7317(11) 0.6779(11) 0.0123(8) 0.099(5) Uiso 0.761(4) 1 d P A 7
H90A H 0.7422 0.7214 0.0529 0.119 Uiso 0.761(4) 1 calc PR A 7
H90B H 0.7517 0.7165 -0.0235 0.119 Uiso 0.761(4) 1 calc PR A 7
C904 C 0.6396(12) 0.6343(12) 0.0005(8) 0.124(5) Uiso 0.761(4) 1 d P A 7
H90C H 0.6003 0.6822 -0.0038 0.185 Uiso 0.761(4) 1 calc PR A 7
H90D H 0.6203 0.5967 0.0364 0.185 Uiso 0.761(4) 1 calc PR A 7
H90E H 0.6299 0.5914 -0.0398 0.185 Uiso 0.761(4) 1 calc PR A 7
C903 C 0.8257(8) 0.5831(8) 0.0765(6) 0.070(3) Uiso 0.761(4) 1 d PD A 7
C902 C 0.7895(9) 0.6033(9) 0.0183(7) 0.085(4) Uiso 0.761(4) 1 d P A 7
H902 H 0.8013 0.5687 -0.0200 0.102 Uiso 0.761(4) 1 calc PR A 7
C901 C 0.8836(10) 0.5024(9) 0.0769(7) 0.103(4) Uiso 0.761(4) 1 d PD A 7
H90F H 0.9039 0.4936 0.1218 0.155 Uiso 0.761(4) 1 calc PR A 7
H90G H 0.9407 0.5204 0.0537 0.155 Uiso 0.761(4) 1 calc PR A 7
H90I H 0.8425 0.4423 0.0556 0.155 Uiso 0.761(4) 1 calc PR A 7
Ge12 Ge 0.8489(8) 0.7867(8) 0.3433(5) 0.053(2) Uani 0.239(4) 1 d P A 6
Ge14 Ge 0.8592(10) 0.6177(10) 0.3353(8) 0.054(4) Uani 0.239(4) 1 d P A 6
Ge15 Ge 0.6886(15) 0.6649(13) 0.3343(9) 0.041(3) Uani 0.239(4) 1 d P A 6
Ge16 Ge 0.7730(7) 0.5503(6) 0.2270(5) 0.083(3) Uani 0.239(4) 1 d P A 6
Ge18 Ge 0.8812(4) 0.8442(4) 0.2339(4) 0.0603(15) Uani 0.239(4) 1 d P A 6
Ge19 Ge 0.7800(2) 0.7035(5) 0.15655(16) 0.0470(12) Uani 0.239(4) 1 d PD A 6
C703 C 0.769(3) 0.685(2) 0.0180(14) 0.085(4) Uiso 0.239(4) 1 d PD A 6
C702 C 0.802(2) 0.635(2) 0.0627(12) 0.070(3) Uiso 0.239(4) 1 d PD A 6
C701 C 0.842(2) 0.5505(19) 0.0475(15) 0.099(5) Uiso 0.239(4) 1 d PD A 6
C704 C 0.945(3) 0.560(3) 0.076(3) 0.124(5) Uiso 0.239(4) 1 d PD A 6
C705 C 0.732(3) 0.775(2) 0.032(2) 0.103(4) Uiso 0.239(4) 1 d PD A 6
Ge1 Ge 0.69553(4) 0.79445(4) 0.25513(3) 0.03072(15) Uani 1 1 d . . .
Ge3 Ge 0.94020(4) 0.68115(4) 0.24409(3) 0.03289(15) Uani 1 1 d . . .
Ge7 Ge 0.63140(4) 0.61744(4) 0.20179(3) 0.03582(16) Uani 1 1 d . A .
K13 K 0.67002(8) 0.19564(8) 0.48544(5) 0.0243(2) Uani 1 1 d . . .
K11 K 0.18709(8) 0.30255(8) 0.30740(6) 0.0281(3) Uani 1 1 d . . .
K12 K 0.72060(11) 0.16839(11) 0.00544(7) 0.0516(4) Uani 1 1 d . . .
O3 O 0.2403(3) 0.3438(3) 0.44176(18) 0.0338(9) Uani 1 1 d . . .
O6 O 0.1263(3) 0.0972(3) 0.3024(2) 0.0399(10) Uani 1 1 d . . .
O10 O 0.6782(3) 0.0398(3) 0.39857(18) 0.0309(8) Uani 1 1 d . . .
O8 O 0.7719(3) 0.3798(3) 0.52698(18) 0.0313(8) Uani 1 1 d . . .
O11 O 0.5842(2) 0.1768(3) 0.60169(17) 0.0312(8) Uani 1 1 d . . .
O7 O 0.6846(3) 0.3321(2) 0.39696(17) 0.0312(8) Uani 1 1 d . . .
O4 O 0.3805(3) 0.4018(3) 0.3566(2) 0.0364(9) Uani 1 1 d . . .
O1 O 0.0046(3) 0.3449(3) 0.3027(2) 0.0405(10) Uani 1 1 d . . .
O9 O 0.8246(3) 0.0989(3) 0.50225(18) 0.0312(8) Uani 1 1 d . . .
O13 O 0.4673(2) 0.1849(3) 0.48558(17) 0.0304(8) Uani 1 1 d . . .
N13 N 0.7943(3) 0.2317(3) 0.6099(2) 0.0306(10) Uani 1 1 d . . .
O5 O 0.2304(3) 0.1780(4) 0.2054(2) 0.0517(12) Uani 1 1 d . . .
O2 O 0.1445(3) 0.4467(3) 0.2313(2) 0.0586(13) Uani 1 1 d . . .
N12 N 0.0495(3) 0.2196(3) 0.3992(2) 0.0361(11) Uani 1 1 d . . .
O14 O 0.6144(3) 0.0079(3) -0.0801(2) 0.0478(11) Uani 1 1 d . A .
C33 C 0.7058(4) 0.4268(4) 0.4292(3) 0.0353(13) Uani 1 1 d . . .
H33A H 0.6499 0.4373 0.4519 0.042 Uiso 1 1 calc R . .
H33B H 0.7173 0.4741 0.3971 0.042 Uiso 1 1 calc R . .
C31 C 0.5814(4) 0.2201(4) 0.3161(3) 0.0346(13) Uani 1 1 d . . .
H31A H 0.5348 0.2158 0.2774 0.042 Uiso 1 1 calc R . .
H31B H 0.6397 0.2010 0.3016 0.042 Uiso 1 1 calc R . .
C27 C 0.8069(4) 0.0062(4) 0.4677(3) 0.0356(13) Uani 1 1 d . . .
H27A H 0.7607 -0.0394 0.4894 0.043 Uiso 1 1 calc R . .
H27B H 0.8680 -0.0163 0.4680 0.043 Uiso 1 1 calc R . .
C20 C 0.6411(4) 0.2021(5) 0.6623(3) 0.0405(14) Uani 1 1 d . . .
H20A H 0.6084 0.1656 0.6955 0.049 Uiso 1 1 calc R . .
H20B H 0.6481 0.2713 0.6755 0.049 Uiso 1 1 calc R . .
C36 C 0.8217(5) 0.3359(4) 0.6303(3) 0.0434(15) Uani 1 1 d . . .
H36A H 0.8761 0.3486 0.6650 0.052 Uiso 1 1 calc R . .
H36B H 0.7664 0.3563 0.6485 0.052 Uiso 1 1 calc R . .
C26 C 0.8670(4) 0.0989(4) 0.5668(3) 0.0375(14) Uani 1 1 d . . .
H26A H 0.9295 0.0794 0.5655 0.045 Uiso 1 1 calc R . .
H26B H 0.8240 0.0516 0.5893 0.045 Uiso 1 1 calc R . .
C19 C 0.7393(4) 0.1805(5) 0.6580(3) 0.0368(13) Uani 1 1 d . . .
H19A H 0.7770 0.1979 0.7011 0.044 Uiso 1 1 calc R . .
H19B H 0.7316 0.1106 0.6470 0.044 Uiso 1 1 calc R . .
C28 C 0.7671(4) 0.0080(4) 0.4000(3) 0.0354(13) Uani 1 1 d . . .
H28A H 0.8142 0.0518 0.3778 0.042 Uiso 1 1 calc R . .
H28B H 0.7556 -0.0570 0.3767 0.042 Uiso 1 1 calc R . .
C22 C 0.4294(4) 0.1654(5) 0.5455(3) 0.0362(13) Uani 1 1 d . . .
H22A H 0.4165 0.0955 0.5492 0.043 Uiso 1 1 calc R . .
H22B H 0.3676 0.1863 0.5469 0.043 Uiso 1 1 calc R . .
C35 C 0.8511(4) 0.3949(4) 0.5759(3) 0.0443(15) Uani 1 1 d . . .
H35A H 0.8703 0.4637 0.5924 0.053 Uiso 1 1 calc R . .
H35B H 0.9070 0.3760 0.5577 0.053 Uiso 1 1 calc R . .
C32 C 0.6094(4) 0.3234(4) 0.3464(3) 0.0361(13) Uani 1 1 d . . .
H32A H 0.6312 0.3665 0.3133 0.043 Uiso 1 1 calc R . .
H32B H 0.5527 0.3421 0.3639 0.043 Uiso 1 1 calc R . .
C21 C 0.4995(4) 0.2171(5) 0.6005(3) 0.0397(14) Uani 1 1 d . . .
H21A H 0.5173 0.2864 0.5950 0.048 Uiso 1 1 calc R . .
H21B H 0.4702 0.2097 0.6418 0.048 Uiso 1 1 calc R . .
C25 C 0.8831(4) 0.1961(4) 0.6034(3) 0.0351(13) Uani 1 1 d . . .
H25A H 0.9147 0.1937 0.6473 0.042 Uiso 1 1 calc R . .
H25B H 0.9280 0.2423 0.5813 0.042 Uiso 1 1 calc R . .
C24 C 0.4398(4) 0.1627(4) 0.3703(3) 0.0345(13) Uani 1 1 d . . .
H24A H 0.3945 0.1262 0.3338 0.041 Uiso 1 1 calc R . .
H24B H 0.4374 0.2312 0.3702 0.041 Uiso 1 1 calc R . .
C23 C 0.4073(4) 0.1281(4) 0.4326(3) 0.0342(13) Uani 1 1 d . . .
H23A H 0.3394 0.1326 0.4355 0.041 Uiso 1 1 calc R . .
H23B H 0.4110 0.0600 0.4338 0.041 Uiso 1 1 calc R . .
C29 C 0.6329(5) 0.0285(4) 0.3344(3) 0.0429(15) Uani 1 1 d . . .
H29A H 0.6259 -0.0384 0.3153 0.051 Uiso 1 1 calc R . .
H29B H 0.6732 0.0716 0.3076 0.051 Uiso 1 1 calc R . .
C34 C 0.7926(4) 0.4410(4) 0.4767(3) 0.0339(13) Uani 1 1 d . . .
H34A H 0.8472 0.4257 0.4547 0.041 Uiso 1 1 calc R . .
H34B H 0.8112 0.5088 0.4955 0.041 Uiso 1 1 calc R . .
C13 C -0.0465(4) 0.2363(5) 0.3796(3) 0.0446(16) Uani 1 1 d . . .
H13A H -0.0859 0.2275 0.4164 0.054 Uiso 1 1 calc R . .
H13B H -0.0783 0.1872 0.3437 0.054 Uiso 1 1 calc R . .
C4 C 0.3407(4) 0.3733(4) 0.4629(3) 0.0357(13) Uani 1 1 d . . .
H4A H 0.3711 0.3173 0.4601 0.043 Uiso 1 1 calc R . .
H4B H 0.3502 0.4017 0.5086 0.043 Uiso 1 1 calc R . .
C9 C 0.2167(5) 0.0785(6) 0.2139(4) 0.061(2) Uani 1 1 d . . .
H9A H 0.2702 0.0678 0.2439 0.073 Uiso 1 1 calc R . .
H9B H 0.2165 0.0410 0.1718 0.073 Uiso 1 1 calc R . .
C6 C 0.0836(4) 0.2656(5) 0.4655(3) 0.0447(15) Uani 1 1 d . . .
H6A H 0.0493 0.2258 0.4966 0.054 Uiso 1 1 calc R . .
H6B H 0.0664 0.3290 0.4701 0.054 Uiso 1 1 calc R . .
C5 C 0.1911(4) 0.2793(5) 0.4828(3) 0.0391(14) Uani 1 1 d . . .
H5A H 0.2085 0.3058 0.5287 0.047 Uiso 1 1 calc R . .
H5B H 0.2100 0.2168 0.4770 0.047 Uiso 1 1 calc R . .
C12 C 0.0471(4) 0.1167(4) 0.3966(3) 0.0428(15) Uani 1 1 d . . .
H12A H -0.0080 0.0857 0.4191 0.051 Uiso 1 1 calc R . .
H12B H 0.1069 0.1080 0.4209 0.051 Uiso 1 1 calc R . .
C11 C 0.0382(4) 0.0659(4) 0.3303(3) 0.0419(15) Uani 1 1 d . . .
H11A H 0.0254 -0.0043 0.3325 0.050 Uiso 1 1 calc R . .
H11B H -0.0163 0.0806 0.3032 0.050 Uiso 1 1 calc R . .
C40 C 0.5721(5) -0.0745(4) -0.0500(3) 0.0479(17) Uani 1 1 d . . .
H40A H 0.5527 -0.1310 -0.0827 0.057 Uiso 1 1 calc R A .
H40B H 0.5135 -0.0637 -0.0307 0.057 Uiso 1 1 calc R . .
C3 C 0.3860(4) 0.4457(4) 0.4207(3) 0.0423(15) Uani 1 1 d . . .
H3A H 0.3520 0.4992 0.4209 0.051 Uiso 1 1 calc R . .
H3B H 0.4544 0.4723 0.4374 0.051 Uiso 1 1 calc R . .
C15 C -0.0029(5) 0.4326(5) 0.2763(4) 0.0522(18) Uani 1 1 d . . .
H15A H 0.0268 0.4877 0.3087 0.063 Uiso 1 1 calc R . .
H15B H -0.0719 0.4336 0.2666 0.063 Uiso 1 1 calc R . .
C14 C -0.0455(4) 0.3339(5) 0.3580(3) 0.0470(16) Uani 1 1 d . . .
H14A H -0.1125 0.3412 0.3478 0.056 Uiso 1 1 calc R . .
H14B H -0.0135 0.3841 0.3932 0.056 Uiso 1 1 calc R . .
C2 C 0.4285(4) 0.4654(4) 0.3153(4) 0.0484(17) Uani 1 1 d . . .
H2A H 0.4967 0.4901 0.3332 0.058 Uiso 1 1 calc R . .
H2B H 0.3974 0.5206 0.3124 0.058 Uiso 1 1 calc R . .
C41 C 0.6441(5) -0.0928(5) 0.0021(4) 0.0570(19) Uani 1 1 d . A .
H41A H 0.6174 -0.1532 0.0206 0.068 Uiso 1 1 calc R . .
H41B H 0.7044 -0.0992 -0.0164 0.068 Uiso 1 1 calc R . .
C17 C 0.1909(6) 0.4559(7) 0.1724(5) 0.085(3) Uani 1 1 d . . .
H17A H 0.1769 0.5116 0.1514 0.102 Uiso 1 1 calc R . .
H17B H 0.1665 0.3974 0.1418 0.102 Uiso 1 1 calc R . .
C16 C 0.0448(5) 0.4422(5) 0.2178(3) 0.0517(17) Uani 1 1 d . . .
H16A H 0.0159 0.3867 0.1856 0.062 Uiso 1 1 calc R . .
H16B H 0.0354 0.5012 0.1990 0.062 Uiso 1 1 calc R . .
O15 O 0.6635(3) -0.0144(3) 0.0513(2) 0.0524(12) Uani 1 1 d . A .
O17 O 0.6868(4) 0.2822(4) 0.1140(2) 0.0681(16) Uani 1 1 d . A .
O16 O 0.5842(5) 0.2944(4) -0.0040(2) 0.0782(17) Uani 1 1 d . A .
N15 N 0.6372(5) 0.2014(5) -0.1238(3) 0.0658(18) Uani 1 1 d . A .
N16 N 0.7982(5) 0.1375(6) 0.1395(3) 0.077(2) Uani 1 1 d . A .
N14 N 0.5382(3) 0.1522(3) 0.3604(2) 0.0313(10) Uani 1 1 d . . .
N11 N 0.3257(4) 0.3843(5) 0.2145(3) 0.0603(17) Uani 1 1 d . . .
C30 C 0.5352(5) 0.0521(4) 0.3345(3) 0.0397(14) Uani 1 1 d . . .
H30A H 0.5032 0.0409 0.2896 0.048 Uiso 1 1 calc R . .
H30B H 0.4953 0.0079 0.3608 0.048 Uiso 1 1 calc R . .
C50 C 0.7176(7) 0.2630(6) -0.1538(4) 0.073(3) Uani 1 1 d . . .
H50A H 0.6965 0.2645 -0.2001 0.088 Uiso 1 1 calc R A .
H50B H 0.7294 0.3294 -0.1326 0.088 Uiso 1 1 calc R . .
C10 C 0.1231(5) 0.0465(5) 0.2407(3) 0.0511(17) Uani 1 1 d . . .
H10A H 0.0698 0.0588 0.2113 0.061 Uiso 1 1 calc R . .
H10B H 0.1111 -0.0233 0.2447 0.061 Uiso 1 1 calc R . .
C8 C 0.3199(5) 0.2107(7) 0.1795(4) 0.071(3) Uani 1 1 d . . .
H8A H 0.3251 0.1672 0.1411 0.086 Uiso 1 1 calc R . .
H8B H 0.3746 0.2116 0.2123 0.086 Uiso 1 1 calc R . .
C1 C 0.4241(4) 0.4135(6) 0.2492(4) 0.0562(19) Uani 1 1 d . . .
H1A H 0.4660 0.4556 0.2227 0.067 Uiso 1 1 calc R . .
H1B H 0.4505 0.3555 0.2534 0.067 Uiso 1 1 calc R . .
C156 C 0.7442(6) 0.0470(6) 0.1554(4) 0.071(2) Uani 1 1 d . . .
H15C H 0.6816 0.0569 0.1688 0.085 Uiso 1 1 calc R A .
H15D H 0.7799 0.0286 0.1935 0.085 Uiso 1 1 calc R . .
C7 C 0.3228(6) 0.3102(9) 0.1606(4) 0.087(3) Uani 1 1 d . . .
H7A H 0.3804 0.3299 0.1373 0.104 Uiso 1 1 calc R . .
H7B H 0.2651 0.3080 0.1300 0.104 Uiso 1 1 calc R . .
C39 C 0.5479(5) 0.0301(6) -0.1280(3) 0.062(2) Uani 1 1 d . . .
H39A H 0.4949 0.0513 -0.1072 0.074 Uiso 1 1 calc R A .
H39B H 0.5194 -0.0277 -0.1584 0.074 Uiso 1 1 calc R . .
C38 C 0.5998(6) 0.1093(6) -0.1648(3) 0.063(2) Uani 1 1 d . A .
H38A H 0.6544 0.0884 -0.1837 0.075 Uiso 1 1 calc R . .
H38B H 0.5547 0.1196 -0.2010 0.075 Uiso 1 1 calc R . .
C47 C 0.6101(8) 0.3286(6) 0.1102(4) 0.079(3) Uani 1 1 d . . .
H47A H 0.6197 0.3799 0.1465 0.095 Uiso 1 1 calc R A .
H47B H 0.5489 0.2821 0.1139 0.095 Uiso 1 1 calc R . .
C51 C 0.8103(7) 0.2298(8) -0.1485(4) 0.093(3) Uani 1 1 d . A .
H51A H 0.7986 0.1648 -0.1719 0.112 Uiso 1 1 calc R B 3
H51B H 0.8576 0.2728 -0.1712 0.112 Uiso 1 1 calc R B 3
C44 C 0.5563(8) 0.2468(7) -0.1184(4) 0.093(3) Uani 1 1 d . . .
H44A H 0.4999 0.1989 -0.1083 0.111 Uiso 1 1 calc R A .
H44B H 0.5391 0.2693 -0.1606 0.111 Uiso 1 1 calc R . .
C48 C 0.7002(7) 0.2499(6) 0.1758(3) 0.081(3) Uani 1 1 d . . .
H48A H 0.6460 0.1958 0.1809 0.097 Uiso 1 1 calc R A .
H48B H 0.7008 0.3025 0.2098 0.097 Uiso 1 1 calc R . .
C42 C 0.7242(6) -0.0337(7) 0.1051(4) 0.074(2) Uani 1 1 d . A .
H42A H 0.7857 -0.0444 0.0902 0.089 Uiso 1 1 calc R . .
H42B H 0.6917 -0.0927 0.1229 0.089 Uiso 1 1 calc R . .
C49 C 0.7932(7) 0.2181(8) 0.1832(4) 0.096(4) Uani 1 1 d . A .
H49A H 0.8463 0.2726 0.1769 0.116 Uiso 1 1 calc R . .
H49B H 0.8041 0.2018 0.2281 0.116 Uiso 1 1 calc R . .
C18 C 0.2996(6) 0.4698(7) 0.1899(5) 0.086(3) Uani 1 1 d . . .
H18A H 0.3332 0.4847 0.1510 0.103 Uiso 1 1 calc R . .
H18B H 0.3220 0.5252 0.2232 0.103 Uiso 1 1 calc R . .
C46 C 0.6038(7) 0.3717(6) 0.0464(4) 0.088(3) Uani 1 1 d . A .
H46A H 0.5515 0.4074 0.0444 0.105 Uiso 1 1 calc R . .
H46B H 0.6655 0.4166 0.0416 0.105 Uiso 1 1 calc R . .
C802 C 0.0747(7) 1.0543(6) 0.0443(4) 0.084(7) Uani 0.418(12) 1 d PR . 1
H802 H 0.1264 1.0898 0.0743 0.101 Uiso 0.418(12) 1 calc PR . 1
C800 C -0.0662(14) 0.9257(18) 0.0194(10) 0.080(7) Uani 0.418(12) 1 d P . 1
H800 H -0.1103 0.8734 0.0332 0.096 Uiso 0.418(12) 1 calc PR . 1
C801 C 0.0065(15) 0.9817(17) 0.0631(10) 0.080(7) Uani 0.418(12) 1 d P . 1
H801 H 0.0091 0.9696 0.1073 0.096 Uiso 0.418(12) 1 calc PR . 1
C52 C 0.9406(9) 0.1887(16) -0.0809(7) 0.115(7) Uani 0.761(4) 1 d P A 3
H52A H 0.9857 0.2176 -0.1113 0.138 Uiso 0.761(4) 1 calc PR A 3
H52B H 0.9247 0.1182 -0.0913 0.138 Uiso 0.761(4) 1 calc PR A 3
C53 C 0.9855(9) 0.2157(19) -0.0115(8) 0.153(10) Uani 0.761(4) 1 d P A 3
H53A H 1.0518 0.2042 -0.0070 0.183 Uiso 0.761(4) 1 calc PR A 3
H53B H 0.9889 0.2844 0.0015 0.183 Uiso 0.761(4) 1 calc PR A 3
C54 C 0.9621(9) 0.1911(14) 0.0964(7) 0.117(7) Uani 0.761(4) 1 d P A 3
H54A H 1.0306 0.1874 0.1047 0.141 Uiso 0.761(4) 1 calc PR A 3
H54B H 0.9573 0.2586 0.1062 0.141 Uiso 0.761(4) 1 calc PR A 3
O19 O 0.9256(5) 0.1569(7) 0.0282(4) 0.087(3) Uani 0.761(4) 1 d P A 3
O18 O 0.8522(5) 0.2264(7) -0.0862(3) 0.067(2) Uani 0.761(4) 1 d P A 3
C152 C 0.929(3) 0.250(2) -0.0727(19) 0.049(9) Uiso 0.239(4) 1 d P A 4
H15G H 0.9323 0.1821 -0.0833 0.059 Uiso 0.239(4) 1 calc PR A 4
H15H H 0.9745 0.2909 -0.0979 0.059 Uiso 0.239(4) 1 calc PR A 4
C153 C 0.949(4) 0.274(4) -0.015(3) 0.113(15) Uiso 0.239(4) 1 d P A 4
H15I H 0.9353 0.3382 -0.0053 0.136 Uiso 0.239(4) 1 calc PR A 4
H15J H 1.0196 0.2808 -0.0043 0.136 Uiso 0.239(4) 1 calc PR A 4
C154 C 0.926(5) 0.218(3) 0.104(3) 0.113(15) Uiso 0.239(4) 1 d PD A 4
H15E H 0.8927 0.2654 0.1243 0.136 Uiso 0.239(4) 1 calc PR A 4
H15F H 0.9963 0.2453 0.1139 0.136 Uiso 0.239(4) 1 calc PR A 4
O119 O 0.9013(13) 0.2124(13) 0.0291(9) 0.037(5) Uiso 0.239(4) 1 d P A 4
O118 O 0.8198(19) 0.2644(18) -0.0883(13) 0.058(7) Uiso 0.239(4) 1 d P A 4
C55 C 0.9019(7) 0.1284(10) 0.1372(5) 0.113(4) Uani 1 1 d D . .
H55A H 0.9340 0.1410 0.1820 0.135 Uiso 1 1 calc R A 3
H55B H 0.9011 0.0610 0.1219 0.135 Uiso 1 1 calc R A 3
C45 C 0.5783(12) 0.3336(8) -0.0651(4) 0.134(6) Uani 1 1 d . A .
H45A H 0.6401 0.3777 -0.0705 0.161 Uiso 1 1 calc R . .
H45B H 0.5262 0.3695 -0.0678 0.161 Uiso 1 1 calc R . .

loop_
_atom_site_aniso_label
_atom_site_aniso_U_11
_atom_site_aniso_U_22
_atom_site_aniso_U_33
_atom_site_aniso_U_23
_atom_site_aniso_U_13
_atom_site_aniso_U_12
Ge2 0.0196(5) 0.0223(7) 0.0271(10) -0.0072(7) 0.0005(6) 0.0039(4)
Ge4 0.0184(7) 0.0287(8) 0.0195(7) 0.0051(5) -0.0001(5) 0.0033(5)
Ge5 0.0175(8) 0.0327(12) 0.0242(10) 0.0015(7) 0.0061(6) 0.0047(7)
Ge6 0.0238(5) 0.0211(6) 0.0284(7) -0.0019(5) -0.0007(5) 0.0046(4)
Ge8 0.0314(6) 0.0262(6) 0.0337(7) 0.0099(5) 0.0072(5) 0.0044(4)
Ge9 0.0276(5) 0.0352(8) 0.0194(4) -0.0008(4) 0.0030(3) -0.0039(4)
Ge12 0.061(4) 0.048(3) 0.048(5) 0.006(3) -0.008(3) 0.011(3)
Ge14 0.048(5) 0.063(5) 0.060(8) 0.010(4) 0.006(4) 0.033(4)
Ge15 0.027(3) 0.054(8) 0.051(8) 0.019(5) 0.014(5) 0.016(4)
Ge16 0.095(5) 0.057(4) 0.091(6) -0.014(3) -0.057(4) 0.038(4)
Ge18 0.048(2) 0.055(3) 0.069(4) 0.010(3) 0.011(3) -0.0133(19)
Ge19 0.0515(19) 0.050(3) 0.0448(19) 0.0107(17) 0.0005(14) 0.0221(18)
Ge1 0.0284(3) 0.0270(3) 0.0379(3) 0.0031(3) 0.0001(2) 0.0100(2)
Ge3 0.0227(3) 0.0409(3) 0.0363(3) 0.0044(3) 0.0082(2) 0.0075(2)
Ge7 0.0251(3) 0.0343(3) 0.0433(4) 0.0013(3) -0.0054(3) 0.0006(2)
K13 0.0247(5) 0.0230(5) 0.0242(6) 0.0026(5) 0.0023(4) 0.0028(4)
K11 0.0225(5) 0.0299(6) 0.0330(7) 0.0064(5) 0.0034(5) 0.0067(5)
K12 0.0576(9) 0.0516(9) 0.0328(8) 0.0105(6) 0.0013(6) -0.0172(7)
O3 0.0254(19) 0.036(2) 0.037(2) -0.0024(18) 0.0008(17) 0.0043(16)
O6 0.039(2) 0.032(2) 0.046(3) -0.0054(19) -0.0025(19) 0.0073(18)
O10 0.033(2) 0.0280(19) 0.032(2) 0.0019(16) 0.0039(17) 0.0078(16)
O8 0.0287(19) 0.0271(19) 0.034(2) 0.0036(17) 0.0018(16) -0.0016(15)
O11 0.0234(18) 0.046(2) 0.024(2) 0.0021(17) 0.0013(15) 0.0083(16)
O7 0.039(2) 0.0252(19) 0.029(2) 0.0043(16) 0.0037(17) 0.0065(16)
O4 0.026(2) 0.030(2) 0.051(3) 0.0087(19) 0.0066(18) -0.0005(16)
O1 0.032(2) 0.041(2) 0.053(3) 0.003(2) 0.0036(19) 0.0188(18)
O9 0.031(2) 0.028(2) 0.035(2) 0.0033(17) 0.0021(17) 0.0082(16)
O13 0.0247(19) 0.038(2) 0.025(2) 0.0067(17) -0.0001(15) 0.0003(16)
N13 0.025(2) 0.033(2) 0.030(3) 0.000(2) -0.0013(19) -0.0006(19)
O5 0.036(2) 0.079(3) 0.040(3) -0.011(2) 0.0063(19) 0.017(2)
O2 0.051(3) 0.054(3) 0.071(3) 0.027(3) -0.010(2) 0.009(2)
N12 0.024(2) 0.042(3) 0.040(3) 0.003(2) 0.006(2) 0.002(2)
O14 0.048(3) 0.050(3) 0.039(3) -0.002(2) 0.001(2) 0.001(2)
C33 0.046(3) 0.026(3) 0.035(3) 0.006(2) 0.009(3) 0.007(2)
C31 0.051(4) 0.033(3) 0.022(3) 0.005(2) 0.003(3) 0.014(3)
C27 0.024(3) 0.034(3) 0.049(4) -0.001(3) 0.007(3) 0.007(2)
C20 0.035(3) 0.058(4) 0.025(3) 0.001(3) 0.000(2) 0.003(3)
C36 0.041(3) 0.038(3) 0.044(4) -0.003(3) -0.011(3) 0.001(3)
C26 0.033(3) 0.038(3) 0.042(4) 0.009(3) 0.005(3) 0.009(3)
C19 0.032(3) 0.051(4) 0.025(3) 0.003(3) -0.005(2) 0.008(3)
C28 0.029(3) 0.032(3) 0.044(4) -0.005(3) 0.012(3) 0.005(2)
C22 0.023(3) 0.051(4) 0.035(3) 0.014(3) 0.006(2) 0.006(3)
C35 0.038(3) 0.030(3) 0.058(4) 0.003(3) -0.008(3) -0.001(3)
C32 0.049(4) 0.030(3) 0.032(3) 0.009(3) 0.005(3) 0.010(3)
C21 0.029(3) 0.059(4) 0.032(3) 0.006(3) 0.008(3) 0.012(3)
C25 0.024(3) 0.043(3) 0.036(3) 0.006(3) -0.002(2) 0.003(2)
C24 0.035(3) 0.035(3) 0.030(3) -0.001(2) -0.009(2) 0.006(2)
C23 0.026(3) 0.033(3) 0.038(3) 0.003(3) -0.005(2) -0.001(2)
C29 0.064(4) 0.035(3) 0.031(3) -0.001(3) -0.001(3) 0.018(3)
C34 0.038(3) 0.020(3) 0.043(3) 0.005(2) 0.012(3) 0.000(2)
C13 0.025(3) 0.064(4) 0.044(4) 0.005(3) 0.012(3) 0.005(3)
C4 0.029(3) 0.038(3) 0.038(3) -0.009(3) -0.002(3) 0.010(2)
C9 0.054(4) 0.073(5) 0.055(5) -0.035(4) -0.014(3) 0.034(4)
C6 0.035(3) 0.058(4) 0.038(4) -0.003(3) 0.014(3) 0.005(3)
C5 0.035(3) 0.051(4) 0.028(3) -0.001(3) 0.006(3) 0.004(3)
C12 0.033(3) 0.043(4) 0.051(4) 0.018(3) 0.005(3) -0.001(3)
C11 0.043(3) 0.026(3) 0.050(4) 0.008(3) -0.005(3) -0.004(3)
C40 0.067(4) 0.028(3) 0.047(4) -0.003(3) 0.020(3) 0.003(3)
C3 0.022(3) 0.034(3) 0.063(4) -0.012(3) -0.007(3) 0.001(2)
C15 0.052(4) 0.043(4) 0.063(5) -0.010(3) -0.019(3) 0.030(3)
C14 0.027(3) 0.057(4) 0.058(4) -0.006(3) 0.005(3) 0.014(3)
C2 0.029(3) 0.038(3) 0.079(5) 0.024(3) 0.007(3) 0.000(3)
C41 0.058(4) 0.039(4) 0.072(5) -0.007(4) 0.018(4) 0.009(3)
C17 0.056(5) 0.115(7) 0.091(7) 0.078(6) 0.006(5) 0.011(5)
C16 0.057(4) 0.046(4) 0.054(4) 0.007(3) -0.013(3) 0.024(3)
O15 0.058(3) 0.056(3) 0.043(3) 0.016(2) 0.005(2) 0.009(2)
O17 0.094(4) 0.056(3) 0.034(3) -0.008(2) 0.020(3) -0.027(3)
O16 0.141(6) 0.058(3) 0.039(3) -0.002(3) 0.008(3) 0.033(3)
N15 0.096(5) 0.068(4) 0.037(3) 0.006(3) 0.008(3) 0.024(4)
N16 0.065(4) 0.104(6) 0.038(4) -0.003(4) -0.011(3) -0.021(4)
N14 0.040(3) 0.027(2) 0.026(2) 0.0020(19) -0.002(2) 0.009(2)
N11 0.036(3) 0.095(5) 0.054(4) 0.040(4) 0.009(3) 0.009(3)
C30 0.057(4) 0.027(3) 0.032(3) -0.005(3) -0.009(3) 0.011(3)
C50 0.119(8) 0.055(5) 0.033(4) 0.011(3) 0.011(4) -0.012(5)
C10 0.054(4) 0.043(4) 0.049(4) -0.016(3) -0.013(3) 0.011(3)
C8 0.043(4) 0.122(8) 0.047(5) -0.013(5) 0.016(3) 0.016(5)
C1 0.032(3) 0.073(5) 0.064(5) 0.036(4) 0.011(3) -0.002(3)
C156 0.070(5) 0.090(6) 0.043(4) 0.030(4) -0.014(4) -0.006(4)
C7 0.048(5) 0.176(11) 0.034(4) 0.029(6) 0.016(3) 0.009(6)
C39 0.036(4) 0.107(6) 0.037(4) 0.009(4) -0.007(3) 0.011(4)
C38 0.084(6) 0.072(5) 0.028(4) 0.001(4) -0.006(4) 0.014(4)
C47 0.122(8) 0.053(5) 0.040(5) -0.015(4) 0.006(5) -0.019(5)
C51 0.098(7) 0.113(8) 0.048(5) 0.011(5) 0.027(5) -0.030(6)
C44 0.146(9) 0.114(8) 0.043(5) 0.015(5) -0.003(5) 0.085(7)
C48 0.114(8) 0.076(6) 0.028(4) -0.008(4) 0.005(4) -0.028(5)
C42 0.073(5) 0.105(7) 0.053(5) 0.037(5) -0.002(4) 0.031(5)
C49 0.081(7) 0.133(9) 0.040(5) 0.002(5) -0.018(4) -0.041(6)
C18 0.054(5) 0.113(7) 0.099(7) 0.081(6) 0.014(5) 0.008(5)
C46 0.138(9) 0.049(5) 0.067(6) -0.009(4) 0.010(6) 0.006(5)
C802 0.054(12) 0.12(2) 0.070(15) -0.011(14) -0.008(11) 0.011(13)
C800 0.055(12) 0.115(19) 0.062(13) -0.024(12) 0.010(10) 0.012(12)
C801 0.076(14) 0.111(18) 0.049(12) -0.025(12) -0.015(10) 0.035(13)
C52 0.050(7) 0.22(2) 0.064(9) 0.000(11) 0.033(6) -0.005(10)
C53 0.041(7) 0.30(3) 0.098(12) 0.086(15) 0.005(7) -0.032(11)
C54 0.043(7) 0.214(19) 0.060(8) 0.011(10) -0.013(6) -0.039(9)
O19 0.035(4) 0.126(8) 0.092(6) 0.044(6) -0.005(4) -0.008(4)
O18 0.045(4) 0.105(7) 0.050(4) 0.017(4) 0.010(3) 0.005(4)
C55 0.062(6) 0.189(12) 0.061(6) 0.021(7) -0.012(5) -0.026(7)
C45 0.292(18) 0.110(8) 0.043(5) 0.020(5) 0.026(8) 0.129(11)

loop_
_atom_type_symbol
_atom_type_description
_atom_type_scat_dispersion_real
_atom_type_scat_dispersion_imag
_atom_type_scat_source
C C 0.0033 0.0016 'International Tables Vol C Tables 4.2.6.8 and 6.1.1.4'
H H 0.0000 0.0000 'International Tables Vol C Tables 4.2.6.8 and 6.1.1.4'
N N 0.0061 0.0033 'International Tables Vol C Tables 4.2.6.8 and 6.1.1.4'
O O 0.0106 0.0060 'International Tables Vol C Tables 4.2.6.8 and 6.1.1.4'
K K 0.2009 0.2494 'International Tables Vol C Tables 4.2.6.8 and 6.1.1.4'
Ge Ge 0.1547 1.8001 'International Tables Vol C Tables 4.2.6.8 and 6.1.1.4'

loop_
_geom_angle_atom_site_label_1
_geom_angle_atom_site_label_2
_geom_angle_atom_site_label_3
_geom_angle
_geom_angle_site_symmetry_1
_geom_angle_site_symmetry_3
Ge8 Ge2 Ge4 111.83(13) . .
Ge8 Ge2 Ge1 61.61(6) . .
Ge4 Ge2 Ge1 109.26(12) . .
Ge8 Ge2 Ge3 59.42(5) . .
Ge4 Ge2 Ge3 57.34(10) . .
Ge1 Ge2 Ge3 101.13(8) . .
Ge8 Ge2 Ge5 102.16(14) . .
Ge4 Ge2 Ge5 57.17(15) . .
Ge1 Ge2 Ge5 57.08(14) . .
Ge3 Ge2 Ge5 90.68(11) . .
Ge6 Ge4 Ge3 68.76(11) . .
Ge6 Ge4 Ge2 100.73(15) . .
Ge3 Ge4 Ge2 64.66(9) . .
Ge6 Ge4 Ge5 64.23(13) . .
Ge3 Ge4 Ge5 100.4(2) . .
Ge2 Ge4 Ge5 66.01(17) . .
Ge7 Ge5 Ge1 61.05(15) . .
Ge7 Ge5 Ge4 112.2(2) . .
Ge1 Ge5 Ge4 108.8(2) . .
Ge7 Ge5 Ge6 60.72(10) . .
Ge1 Ge5 Ge6 101.66(19) . .
Ge4 Ge5 Ge6 56.89(14) . .
Ge7 Ge5 Ge2 101.8(2) . .
Ge1 Ge5 Ge2 56.92(13) . .
Ge4 Ge5 Ge2 56.82(14) . .
Ge6 Ge5 Ge2 90.59(17) . .
Ge4 Ge6 Ge9 102.90(9) . .
Ge4 Ge6 Ge7 109.67(11) . .
Ge9 Ge6 Ge7 57.17(4) . .
Ge4 Ge6 Ge5 58.89(15) . .
Ge9 Ge6 Ge5 91.51(15) . .
Ge7 Ge6 Ge5 55.95(14) . .
Ge4 Ge6 Ge3 56.06(7) . .
Ge9 Ge6 Ge3 54.82(4) . .
Ge7 Ge6 Ge3 100.31(5) . .
Ge5 Ge6 Ge3 89.90(13) . .
Ge9 Ge8 Ge2 97.36(7) . .
Ge9 Ge8 Ge1 80.91(5) . .
Ge2 Ge8 Ge1 59.88(6) . .
Ge9 Ge8 Ge3 58.87(4) . .
Ge2 Ge8 Ge3 64.13(6) . .
Ge1 Ge8 Ge3 103.18(4) . .
C903 Ge9 Ge8 126.7(3) . .
C903 Ge9 Ge7 124.1(3) . .
Ge8 Ge9 Ge7 102.22(6) . .
C903 Ge9 Ge3 109.4(3) . .
Ge8 Ge9 Ge3 63.58(4) . .
Ge7 Ge9 Ge3 116.28(4) . .
C903 Ge9 Ge6 107.9(3) . .
Ge8 Ge9 Ge6 115.99(6) . .
Ge7 Ge9 Ge6 63.67(4) . .
Ge3 Ge9 Ge6 69.27(5) . .
C904 C905 C902 108.2(14) . .
C904 C905 H90A 110.1 . .
C902 C905 H90A 110.1 . .
C904 C905 H90B 110.1 . .
C902 C905 H90B 110.1 . .
H90A C905 H90B 108.4 . .
C905 C904 H90C 109.5 . .
C905 C904 H90D 109.5 . .
H90C C904 H90D 109.5 . .
C905 C904 H90E 109.5 . .
H90C C904 H90E 109.5 . .
H90D C904 H90E 109.5 . .
C902 C903 C901 117.6(11) . .
C902 C903 Ge9 119.7(9) . .
C901 C903 Ge9 122.5(9) . .
C903 C902 C905 122.1(13) . .
C903 C902 H902 119.0 . .
C905 C902 H902 119.0 . .
C903 C901 H90F 109.5 . .
C903 C901 H90G 109.5 . .
H90F C901 H90G 109.5 . .
C903 C901 H90I 109.5 . .
H90F C901 H90I 109.5 . .
H90G C901 H90I 109.5 . .
Ge14 Ge12 Ge18 106.3(5) . .
Ge14 Ge12 Ge15 64.2(6) . .
Ge18 Ge12 Ge15 110.3(6) . .
Ge14 Ge12 Ge1 105.3(5) . .
Ge18 Ge12 Ge1 60.5(2) . .
Ge15 Ge12 Ge1 57.9(6) . .
Ge3 Ge14 Ge12 75.7(5) . .
Ge3 Ge14 Ge16 65.7(4) . .
Ge12 Ge14 Ge16 104.0(6) . .
Ge3 Ge14 Ge15 109.1(7) . .
Ge12 Ge14 Ge15 59.6(6) . .
Ge16 Ge14 Ge15 75.0(6) . .
Ge12 Ge15 Ge1 65.2(6) . .
Ge12 Ge15 Ge14 56.2(6) . .
Ge1 Ge15 Ge14 104.9(8) . .
Ge12 Ge15 Ge7 106.2(7) . .
Ge1 Ge15 Ge7 58.3(5) . .
Ge14 Ge15 Ge7 97.2(6) . .
Ge7 Ge16 Ge14 111.8(5) . .
Ge7 Ge16 Ge3 113.8(3) . .
Ge14 Ge16 Ge3 56.3(4) . .
Ge7 Ge16 Ge19 57.71(17) . .
Ge14 Ge16 Ge19 105.5(4) . .
Ge3 Ge16 Ge19 64.6(2) . .
Ge12 Ge18 Ge19 101.7(3) . .
Ge12 Ge18 Ge3 70.6(3) . .
Ge19 Ge18 Ge3 67.02(15) . .
Ge12 Ge18 Ge1 64.0(3) . .
Ge19 Ge18 Ge1 65.37(18) . .
Ge3 Ge18 Ge1 102.48(16) . .
C702 Ge19 Ge7 113.0(9) . .
C702 Ge19 Ge18 133.4(9) . .
Ge7 Ge19 Ge18 113.36(17) . .
C702 Ge19 Ge16 98.6(8) . .
Ge7 Ge19 Ge16 55.6(2) . .
Ge18 Ge19 Ge16 103.3(3) . .
C702 Ge19 Ge1 161.8(7) . .
Ge7 Ge19 Ge1 58.50(8) . .
Ge18 Ge19 Ge1 59.15(14) . .
Ge16 Ge19 Ge1 89.2(2) . .
C702 Ge19 Ge3 104.7(7) . .
Ge7 Ge19 Ge3 105.25(16) . .
Ge18 Ge19 Ge3 58.14(15) . .
Ge16 Ge19 Ge3 56.8(2) . .
Ge1 Ge19 Ge3 93.41(10) . .
C702 C703 C705 125.4(14) . .
C703 C702 C701 124.0(13) . .
C703 C702 Ge19 105.7(13) . .
C701 C702 Ge19 130.2(14) . .
C702 C701 C704 114.4(11) . .
Ge15 Ge1 Ge2 64.3(5) . .
Ge15 Ge1 Ge5 7.5(4) . .
Ge2 Ge1 Ge5 66.00(14) . .
Ge15 Ge1 Ge7 65.1(3) . .
Ge2 Ge1 Ge7 106.47(6) . .
Ge5 Ge1 Ge7 58.30(10) . .
Ge15 Ge1 Ge8 109.9(4) . .
Ge2 Ge1 Ge8 58.51(5) . .
Ge5 Ge1 Ge8 106.40(12) . .
Ge7 Ge1 Ge8 95.59(4) . .
Ge15 Ge1 Ge18 105.0(5) . .
Ge2 Ge1 Ge18 46.61(16) . .
Ge5 Ge1 Ge18 103.34(18) . .
Ge7 Ge1 Ge18 106.39(15) . .
Ge8 Ge1 Ge18 14.62(15) . .
Ge15 Ge1 Ge12 56.8(5) . .
Ge2 Ge1 Ge12 8.9(2) . .
Ge5 Ge1 Ge12 59.2(2) . .
Ge7 Ge1 Ge12 105.0(2) . .
Ge8 Ge1 Ge12 67.21(19) . .
Ge18 Ge1 Ge12 55.5(2) . .
Ge15 Ge1 Ge19 97.5(4) . .
Ge2 Ge1 Ge19 83.96(9) . .
Ge5 Ge1 Ge19 90.60(16) . .
Ge7 Ge1 Ge19 54.66(11) . .
Ge8 Ge1 Ge19 42.23(8) . .
Ge18 Ge1 Ge19 55.48(16) . .
Ge12 Ge1 Ge19 90.0(2) . .
Ge14 Ge3 Ge9 99.0(3) . .
Ge14 Ge3 Ge4 4.5(4) . .
Ge9 Ge3 Ge4 103.08(9) . .
Ge14 Ge3 Ge8 109.3(4) . .
Ge9 Ge3 Ge8 57.56(4) . .
Ge4 Ge3 Ge8 109.72(10) . .
Ge14 Ge3 Ge18 102.5(4) . .
Ge9 Ge3 Ge18 70.81(14) . .
Ge4 Ge3 Ge18 101.95(17) . .
Ge8 Ge3 Ge18 14.64(15) . .
Ge14 Ge3 Ge16 58.0(4) . .
Ge9 Ge3 Ge16 47.08(18) . .
Ge4 Ge3 Ge16 62.5(2) . .
Ge8 Ge3 Ge16 94.40(16) . .
Ge18 Ge3 Ge16 102.04(19) . .
Ge14 Ge3 Ge2 59.6(4) . .
Ge9 Ge3 Ge2 91.51(6) . .
Ge4 Ge3 Ge2 58.01(10) . .
Ge8 Ge3 Ge2 56.44(5) . .
Ge18 Ge3 Ge2 45.12(16) . .
Ge16 Ge3 Ge2 89.5(2) . .
Ge14 Ge3 Ge19 102.2(4) . .
Ge9 Ge3 Ge19 15.99(10) . .
Ge4 Ge3 Ge19 105.58(11) . .
Ge8 Ge3 Ge19 41.62(11) . .
Ge18 Ge3 Ge19 54.84(13) . .
Ge16 Ge3 Ge19 58.58(16) . .
Ge2 Ge3 Ge19 79.97(11) . .
Ge14 Ge3 Ge6 50.7(3) . .
Ge9 Ge3 Ge6 55.91(4) . .
Ge4 Ge3 Ge6 55.18(9) . .
Ge8 Ge3 Ge6 101.32(4) . .
Ge18 Ge3 Ge6 107.54(11) . .
Ge16 Ge3 Ge6 8.8(2) . .
Ge2 Ge3 Ge6 88.82(6) . .
Ge19 Ge3 Ge6 67.11(10) . .
Ge16 Ge7 Ge19 66.7(2) . .
Ge16 Ge7 Ge9 49.7(2) . .
Ge19 Ge7 Ge9 18.99(12) . .
Ge16 Ge7 Ge5 68.6(3) . .
Ge19 Ge7 Ge5 99.80(15) . .
Ge9 Ge7 Ge5 97.67(13) . .
Ge16 Ge7 Ge1 100.5(2) . .
Ge19 Ge7 Ge1 66.83(14) . .
Ge9 Ge7 Ge1 81.22(4) . .
Ge5 Ge7 Ge1 60.65(13) . .
Ge16 Ge7 Ge6 9.5(3) . .
Ge19 Ge7 Ge6 76.01(13) . .
Ge9 Ge7 Ge6 59.16(5) . .
Ge5 Ge7 Ge6 63.33(13) . .
Ge1 Ge7 Ge6 103.17(4) . .
Ge16 Ge7 Ge15 73.0(5) . .
Ge19 Ge7 Ge15 99.9(4) . .
Ge9 Ge7 Ge15 99.4(4) . .
Ge5 Ge7 Ge15 5.0(5) . .
Ge1 Ge7 Ge15 56.6(4) . .
Ge6 Ge7 Ge15 68.1(4) . .
O8 K13 O7 61.87(11) . .
O8 K13 O10 140.23(11) . .
O7 K13 O10 97.10(11) . .
O8 K13 O11 92.46(11) . .
O7 K13 O11 133.52(11) . .
O10 K13 O11 123.34(11) . .
O8 K13 O9 98.42(11) . .
O7 K13 O9 117.64(11) . .
O10 K13 O9 59.84(11) . .
O11 K13 O9 103.21(11) . .
O8 K13 O13 110.04(11) . .
O7 K13 O13 91.21(11) . .
O10 K13 O13 103.29(11) . .
O11 K13 O13 60.22(10) . .
O9 K13 O13 146.90(11) . .
O8 K13 N13 60.78(12) . .
O7 K13 N13 121.22(12) . .
O10 K13 N13 119.17(12) . .
O11 K13 N13 60.65(11) . .
O9 K13 N13 60.81(12) . .
O13 K13 N13 119.38(12) . .
O8 K13 N14 121.21(12) . .
O7 K13 N14 60.97(12) . .
O10 K13 N14 60.22(11) . .
O11 K13 N14 117.62(12) . .
O9 K13 N14 119.07(12) . .
O13 K13 N14 59.33(12) . .
N13 K13 N14 177.75(13) . .
O1 K11 O3 98.58(12) . .
O1 K11 O2 60.04(13) . .
O3 K11 O2 120.71(14) . .
O1 K11 O5 119.45(13) . .
O3 K11 O5 136.38(13) . .
O2 K11 O5 97.76(15) . .
O1 K11 O6 97.84(12) . .
O3 K11 O6 98.64(12) . .
O2 K11 O6 136.01(13) . .
O5 K11 O6 58.21(13) . .
O1 K11 O4 135.86(12) . .
O3 K11 O4 59.37(11) . .
O2 K11 O4 96.70(12) . .
O5 K11 O4 99.27(12) . .
O6 K11 O4 121.57(11) . .
O1 K11 N12 60.69(13) . .
O3 K11 N12 60.68(12) . .
O2 K11 N12 119.95(14) . .
O5 K11 N12 118.84(14) . .
O6 K11 N12 61.34(13) . .
O4 K11 N12 119.53(13) . .
O1 K11 N11 119.58(15) . .
O3 K11 N11 119.57(15) . .
O2 K11 N11 60.40(16) . .
O5 K11 N11 60.65(18) . .
O6 K11 N11 118.14(17) . .
O4 K11 N11 60.65(14) . .
N12 K11 N11 179.48(18) . .
O119 K12 O118 64.6(7) . .
O119 K12 O17 94.7(4) . .
O118 K12 O17 116.8(5) . .
O119 K12 O18 54.8(5) . .
O118 K12 O18 16.1(5) . .
O17 K12 O18 126.6(2) . .
O119 K12 O15 105.0(5) . .
O118 K12 O15 143.5(5) . .
O17 K12 O15 98.36(15) . .
O18 K12 O15 129.2(2) . .
O119 K12 O14 125.1(4) . .
O118 K12 O14 96.5(5) . .
O17 K12 O14 137.11(15) . .
O18 K12 O14 92.56(19) . .
O15 K12 O14 59.53(13) . .
O119 K12 O16 129.0(5) . .
O118 K12 O16 88.8(5) . .
O17 K12 O16 58.11(17) . .
O18 K12 O16 104.8(2) . .
O15 K12 O16 119.98(16) . .
O14 K12 O16 99.14(15) . .
O119 K12 O19 17.2(4) . .
O118 K12 O19 72.3(6) . .
O17 K12 O19 105.3(2) . .
O18 K12 O19 59.1(2) . .
O15 K12 O19 89.8(2) . .
O14 K12 O19 110.4(2) . .
O16 K12 O19 146.2(2) . .
O119 K12 N15 117.4(5) . .
O118 K12 N15 53.4(6) . .
O17 K12 N15 117.8(2) . .
O18 K12 N15 63.0(2) . .
O15 K12 N15 119.32(17) . .
O14 K12 N15 60.88(16) . .
O16 K12 N15 60.38(16) . .
O19 K12 N15 120.9(2) . .
O119 K12 N16 64.5(5) . .
O118 K12 N16 128.4(6) . .
O17 K12 N16 60.0(2) . .
O18 K12 N16 119.1(2) . .
O15 K12 N16 60.65(17) . .
O14 K12 N16 119.54(18) . .
O16 K12 N16 117.31(19) . .
O19 K12 N16 61.5(2) . .
N15 K12 N16 177.5(2) . .
O119 K12 C154 26.5(10) . .
O118 K12 C154 89.0(9) . .
O17 K12 C154 74.0(12) . .
O18 K12 C154 81.1(9) . .
O15 K12 C154 91.5(3) . .
O14 K12 C154 136.2(9) . .
O16 K12 C154 124.4(10) . .
O19 K12 C154 31.4(12) . .
N15 K12 C154 142.3(6) . .
N16 K12 C154 39.3(7) . .
O119 K12 C153 22.8(11) . .
O118 K12 C153 42.1(12) . .
O17 K12 C153 101.4(11) . .
O18 K12 C153 34.8(11) . .
O15 K12 C153 124.6(10) . .
O14 K12 C153 121.4(11) . .
O16 K12 C153 114.4(10) . .
O19 K12 C153 35.1(10) . .
N15 K12 C153 95.4(11) . .
N16 K12 C153 86.4(11) . .
C154 K12 C153 47.2(13) . .
C4 O3 C5 111.6(4) . .
C4 O3 K11 117.3(3) . .
C5 O3 K11 117.2(3) . .
C10 O6 C11 110.5(5) . .
C10 O6 K11 115.4(4) . .
C11 O6 K11 113.5(3) . .
C29 O10 C28 110.5(4) . .
C29 O10 K13 121.3(3) . .
C28 O10 K13 117.7(3) . .
C35 O8 C34 111.6(4) . .
C35 O8 K13 119.7(3) . .
C34 O8 K13 115.1(3) . .
C20 O11 C21 111.0(4) . .
C20 O11 K13 120.6(3) . .
C21 O11 K13 111.2(3) . .
C32 O7 C33 109.4(4) . .
C32 O7 K13 119.2(3) . .
C33 O7 K13 111.1(3) . .
C2 O4 C3 112.1(5) . .
C2 O4 K11 115.0(3) . .
C3 O4 K11 112.5(3) . .
C14 O1 C15 110.7(5) . .
C14 O1 K11 118.0(3) . .
C15 O1 K11 115.5(4) . .
C27 O9 C26 111.4(4) . .
C27 O9 K13 114.5(3) . .
C26 O9 K13 117.2(3) . .
C23 O13 C22 111.4(4) . .
C23 O13 K13 116.0(3) . .
C22 O13 K13 115.2(3) . .
C19 N13 C25 109.4(4) . .
C19 N13 C36 110.7(5) . .
C25 N13 C36 108.5(4) . .
C19 N13 K13 107.8(3) . .
C25 N13 K13 110.7(3) . .
C36 N13 K13 109.7(3) . .
C9 O5 C8 110.3(6) . .
C9 O5 K11 117.7(4) . .
C8 O5 K11 115.8(4) . .
C16 O2 C17 109.7(5) . .
C16 O2 K11 113.9(4) . .
C17 O2 K11 115.9(4) . .
C12 N12 C13 110.9(5) . .
C12 N12 C6 109.8(5) . .
C13 N12 C6 109.8(5) . .
C12 N12 K11 107.5(3) . .
C13 N12 K11 109.2(3) . .
C6 N12 K11 109.7(3) . .
C39 O14 C40 111.5(5) . .
C39 O14 K12 114.9(4) . .
C40 O14 K12 115.8(3) . .
O7 C33 C34 110.1(4) . .
O7 C33 H33A 109.6 . .
C34 C33 H33A 109.6 . .
O7 C33 H33B 109.6 . .
C34 C33 H33B 109.6 . .
H33A C33 H33B 108.2 . .
N14 C31 C32 113.4(4) . .
N14 C31 H31A 108.9 . .
C32 C31 H31A 108.9 . .
N14 C31 H31B 108.9 . .
C32 C31 H31B 108.9 . .
H31A C31 H31B 107.7 . .
O9 C27 C28 110.8(5) . .
O9 C27 H27A 109.5 . .
C28 C27 H27A 109.5 . .
O9 C27 H27B 109.5 . .
C28 C27 H27B 109.5 . .
H27A C27 H27B 108.1 . .
O11 C20 C19 110.6(5) . .
O11 C20 H20A 109.5 . .
C19 C20 H20A 109.5 . .
O11 C20 H20B 109.5 . .
C19 C20 H20B 109.5 . .
H20A C20 H20B 108.1 . .
N13 C36 C35 113.2(5) . .
N13 C36 H36A 108.9 . .
C35 C36 H36A 108.9 . .
N13 C36 H36B 108.9 . .
C35 C36 H36B 108.9 . .
H36A C36 H36B 107.8 . .
O9 C26 C25 111.2(5) . .
O9 C26 H26A 109.4 . .
C25 C26 H26A 109.4 . .
O9 C26 H26B 109.4 . .
C25 C26 H26B 109.4 . .
H26A C26 H26B 108.0 . .
N13 C19 C20 113.8(5) . .
N13 C19 H19A 108.8 . .
C20 C19 H19A 108.8 . .
N13 C19 H19B 108.8 . .
C20 C19 H19B 108.8 . .
H19A C19 H19B 107.7 . .
O10 C28 C27 110.3(4) . .
O10 C28 H28A 109.6 . .
C27 C28 H28A 109.6 . .
O10 C28 H28B 109.6 . .
C27 C28 H28B 109.6 . .
H28A C28 H28B 108.1 . .
O13 C22 C21 110.0(4) . .
O13 C22 H22A 109.7 . .
C21 C22 H22A 109.7 . .
O13 C22 H22B 109.7 . .
C21 C22 H22B 109.7 . .
H22A C22 H22B 108.2 . .
O8 C35 C36 109.2(5) . .
O8 C35 H35A 109.8 . .
C36 C35 H35A 109.8 . .
O8 C35 H35B 109.8 . .
C36 C35 H35B 109.8 . .
H35A C35 H35B 108.3 . .
O7 C32 C31 109.0(4) . .
O7 C32 H32A 109.9 . .
C31 C32 H32A 109.9 . .
O7 C32 H32B 109.9 . .
C31 C32 H32B 109.9 . .
H32A C32 H32B 108.3 . .
O11 C21 C22 108.2(5) . .
O11 C21 H21A 110.1 . .
C22 C21 H21A 110.1 . .
O11 C21 H21B 110.1 . .
C22 C21 H21B 110.1 . .
H21A C21 H21B 108.4 . .
N13 C25 C26 114.3(4) . .
N13 C25 H25A 108.7 . .
C26 C25 H25A 108.7 . .
N13 C25 H25B 108.7 . .
C26 C25 H25B 108.7 . .
H25A C25 H25B 107.6 . .
N14 C24 C23 113.0(4) . .
N14 C24 H24A 109.0 . .
C23 C24 H24A 109.0 . .
N14 C24 H24B 109.0 . .
C23 C24 H24B 109.0 . .
H24A C24 H24B 107.8 . .
O13 C23 C24 109.5(4) . .
O13 C23 H23A 109.8 . .
C24 C23 H23A 109.8 . .
O13 C23 H23B 109.8 . .
C24 C23 H23B 109.8 . .
H23A C23 H23B 108.2 . .
O10 C29 C30 109.8(5) . .
O10 C29 H29A 109.7 . .
C30 C29 H29A 109.7 . .
O10 C29 H29B 109.7 . .
C30 C29 H29B 109.7 . .
H29A C29 H29B 108.2 . .
O8 C34 C33 109.4(4) . .
O8 C34 H34A 109.8 . .
C33 C34 H34A 109.8 . .
O8 C34 H34B 109.8 . .
C33 C34 H34B 109.8 . .
H34A C34 H34B 108.2 . .
N12 C13 C14 114.4(5) . .
N12 C13 H13A 108.6 . .
C14 C13 H13A 108.6 . .
N12 C13 H13B 108.6 . .
C14 C13 H13B 108.6 . .
H13A C13 H13B 107.6 . .
O3 C4 C3 108.5(5) . .
O3 C4 H4A 110.0 . .
C3 C4 H4A 110.0 . .
O3 C4 H4B 110.0 . .
C3 C4 H4B 110.0 . .
H4A C4 H4B 108.4 . .
O5 C9 C10 109.1(5) . .
O5 C9 H9A 109.9 . .
C10 C9 H9A 109.9 . .
O5 C9 H9B 109.9 . .
C10 C9 H9B 109.9 . .
H9A C9 H9B 108.3 . .
N12 C6 C5 113.9(5) . .
N12 C6 H6A 108.8 . .
C5 C6 H6A 108.8 . .
N12 C6 H6B 108.8 . .
C5 C6 H6B 108.8 . .
H6A C6 H6B 107.7 . .
O3 C5 C6 108.7(5) . .
O3 C5 H5A 109.9 . .
C6 C5 H5A 109.9 . .
O3 C5 H5B 109.9 . .
C6 C5 H5B 109.9 . .
H5A C5 H5B 108.3 . .
N12 C12 C11 115.3(5) . .
N12 C12 H12A 108.5 . .
C11 C12 H12A 108.5 . .
N12 C12 H12B 108.5 . .
C11 C12 H12B 108.5 . .
H12A C12 H12B 107.5 . .
O6 C11 C12 108.7(5) . .
O6 C11 H11A 110.0 . .
C12 C11 H11A 110.0 . .
O6 C11 H11B 110.0 . .
C12 C11 H11B 110.0 . .
H11A C11 H11B 108.3 . .
O14 C40 C41 109.5(6) . .
O14 C40 H40A 109.8 . .
C41 C40 H40A 109.8 . .
O14 C40 H40B 109.8 . .
C41 C40 H40B 109.8 . .
H40A C40 H40B 108.2 . .
O4 C3 C4 109.6(5) . .
O4 C3 H3A 109.8 . .
C4 C3 H3A 109.8 . .
O4 C3 H3B 109.8 . .
C4 C3 H3B 109.8 . .
H3A C3 H3B 108.2 . .
O1 C15 C16 111.0(5) . .
O1 C15 H15A 109.4 . .
C16 C15 H15A 109.4 . .
O1 C15 H15B 109.4 . .
C16 C15 H15B 109.4 . .
H15A C15 H15B 108.0 . .
O1 C14 C13 109.3(5) . .
O1 C14 H14A 109.8 . .
C13 C14 H14A 109.8 . .
O1 C14 H14B 109.8 . .
C13 C14 H14B 109.8 . .
H14A C14 H14B 108.3 . .
O4 C2 C1 109.6(5) . .
O4 C2 H2A 109.8 . .
C1 C2 H2A 109.8 . .
O4 C2 H2B 109.8 . .
C1 C2 H2B 109.8 . .
H2A C2 H2B 108.2 . .
O15 C41 C40 108.4(5) . .
O15 C41 H41A 110.0 . .
C40 C41 H41A 110.0 . .
O15 C41 H41B 110.0 . .
C40 C41 H41B 110.0 . .
H41A C41 H41B 108.4 . .
O2 C17 C18 108.2(7) . .
O2 C17 H17A 110.1 . .
C18 C17 H17A 110.1 . .
O2 C17 H17B 110.1 . .
C18 C17 H17B 110.1 . .
H17A C17 H17B 108.4 . .
O2 C16 C15 110.4(6) . .
O2 C16 H16A 109.6 . .
C15 C16 H16A 109.6 . .
O2 C16 H16B 109.6 . .
C15 C16 H16B 109.6 . .
H16A C16 H16B 108.1 . .
C41 O15 C42 110.2(6) . .
C41 O15 K12 114.4(4) . .
C42 O15 K12 116.1(5) . .
C47 O17 C48 111.0(7) . .
C47 O17 K12 120.1(4) . .
C48 O17 K12 118.1(5) . .
C46 O16 C45 108.4(6) . .
C46 O16 K12 113.1(5) . .
C45 O16 K12 113.5(6) . .
C44 N15 C38 106.6(7) . .
C44 N15 C50 111.6(7) . .
C38 N15 C50 110.3(6) . .
C44 N15 K12 111.1(4) . .
C38 N15 K12 110.9(4) . .
C50 N15 K12 106.4(5) . .
C49 N16 C156 114.3(7) . .
C49 N16 C55 110.7(7) . .
C156 N16 C55 107.2(8) . .
C49 N16 K12 108.6(6) . .
C156 N16 K12 108.0(4) . .
C55 N16 K12 108.0(5) . .
C24 N14 C31 110.6(4) . .
C24 N14 C30 109.5(4) . .
C31 N14 C30 110.6(4) . .
C24 N14 K13 111.7(3) . .
C31 N14 K13 106.5(3) . .
C30 N14 K13 107.9(3) . .
C7 N11 C18 110.3(7) . .
C7 N11 C1 110.3(6) . .
C18 N11 C1 108.2(6) . .
C7 N11 K11 108.8(5) . .
C18 N11 K11 110.4(4) . .
C1 N11 K11 108.9(4) . .
N14 C30 C29 113.8(5) . .
N14 C30 H30A 108.8 . .
C29 C30 H30A 108.8 . .
N14 C30 H30B 108.8 . .
C29 C30 H30B 108.8 . .
H30A C30 H30B 107.7 . .
C51 C50 N15 114.1(7) . .
C51 C50 H50A 108.7 . .
N15 C50 H50A 108.7 . .
C51 C50 H50B 108.7 . .
N15 C50 H50B 108.7 . .
H50A C50 H50B 107.6 . .
O6 C10 C9 109.2(5) . .
O6 C10 H10A 109.8 . .
C9 C10 H10A 109.8 . .
O6 C10 H10B 109.8 . .
C9 C10 H10B 109.8 . .
H10A C10 H10B 108.3 . .
O5 C8 C7 108.0(6) . .
O5 C8 H8A 110.1 . .
C7 C8 H8A 110.1 . .
O5 C8 H8B 110.1 . .
C7 C8 H8B 110.1 . .
H8A C8 H8B 108.4 . .
N11 C1 C2 114.2(6) . .
N11 C1 H1A 108.7 . .
C2 C1 H1A 108.7 . .
N11 C1 H1B 108.7 . .
C2 C1 H1B 108.7 . .
H1A C1 H1B 107.6 . .
N16 C156 C42 117.3(7) . .
N16 C156 H15C 108.0 . .
C42 C156 H15C 108.0 . .
N16 C156 H15D 108.0 . .
C42 C156 H15D 108.0 . .
H15C C156 H15D 107.2 . .
N11 C7 C8 115.5(6) . .
N11 C7 H7A 108.4 . .
C8 C7 H7A 108.4 . .
N11 C7 H7B 108.4 . .
C8 C7 H7B 108.4 . .
H7A C7 H7B 107.5 . .
O14 C39 C38 109.5(6) . .
O14 C39 H39A 109.8 . .
C38 C39 H39A 109.8 . .
O14 C39 H39B 109.8 . .
C38 C39 H39B 109.8 . .
H39A C39 H39B 108.2 . .
N15 C38 C39 113.2(6) . .
N15 C38 H38A 108.9 . .
C39 C38 H38A 108.9 . .
N15 C38 H38B 108.9 . .
C39 C38 H38B 108.9 . .
H38A C38 H38B 107.7 . .
O17 C47 C46 110.0(8) . .
O17 C47 H47A 109.7 . .
C46 C47 H47A 109.7 . .
O17 C47 H47B 109.7 . .
C46 C47 H47B 109.7 . .
H47A C47 H47B 108.2 . .
O118 C51 O18 33.8(10) . .
O118 C51 C50 85.8(14) . .
O18 C51 C50 116.5(8) . .
O118 C51 H51A 135.4 . .
O18 C51 H51A 108.2 . .
C50 C51 H51A 108.2 . .
O118 C51 H51B 107.9 . .
O18 C51 H51B 108.2 . .
C50 C51 H51B 108.2 . .
H51A C51 H51B 107.3 . .
N15 C44 C45 112.7(9) . .
N15 C44 H44A 109.1 . .
C45 C44 H44A 109.1 . .
N15 C44 H44B 109.1 . .
C45 C44 H44B 109.1 . .
H44A C44 H44B 107.8 . .
O17 C48 C49 110.0(7) . .
O17 C48 H48A 109.7 . .
C49 C48 H48A 109.7 . .
O17 C48 H48B 109.7 . .
C49 C48 H48B 109.7 . .
H48A C48 H48B 108.2 . .
O15 C42 C156 110.0(7) . .
O15 C42 H42A 109.7 . .
C156 C42 H42A 109.7 . .
O15 C42 H42B 109.7 . .
C156 C42 H42B 109.7 . .
H42A C42 H42B 108.2 . .
N16 C49 C48 114.8(7) . .
N16 C49 H49A 108.6 . .
C48 C49 H49A 108.6 . .
N16 C49 H49B 108.6 . .
C48 C49 H49B 108.6 . .
H49A C49 H49B 107.5 . .
N11 C18 C17 112.4(7) . .
N11 C18 H18A 109.1 . .
C17 C18 H18A 109.1 . .
N11 C18 H18B 109.1 . .
C17 C18 H18B 109.1 . .
H18A C18 H18B 107.9 . .
O16 C46 C47 107.4(6) . .
O16 C46 H46A 110.2 . .
C47 C46 H46A 110.2 . .
O16 C46 H46B 110.2 . .
C47 C46 H46B 110.2 . .
H46A C46 H46B 108.5 . .
C801 C802 C800 118.2(13) . 2_575
C801 C802 H802 120.9 . .
C800 C802 H802 120.9 2_575 .
C802 C800 C801 120(2) 2_575 .
C802 C800 H800 120.0 2_575 .
C801 C800 H800 120.0 . .
C802 C801 C800 122(2) . .
C802 C801 H801 119.1 . .
C800 C801 H801 119.1 . .
O18 C52 C53 106.3(13) . .
O18 C52 H52A 110.5 . .
C53 C52 H52A 110.5 . .
O18 C52 H52B 110.5 . .
C53 C52 H52B 110.5 . .
H52A C52 H52B 108.7 . .
O19 C53 C52 107.2(13) . .
O19 C53 H53A 110.3 . .
C52 C53 H53A 110.3 . .
O19 C53 H53B 110.3 . .
C52 C53 H53B 110.3 . .
H53A C53 H53B 108.5 . .
C55 C54 O19 107.2(10) . .
C55 C54 H54A 110.3 . .
O19 C54 H54A 110.3 . .
C55 C54 H54B 110.3 . .
O19 C54 H54B 110.3 . .
H54A C54 H54B 108.5 . .
C53 O19 C54 107.4(10) . .
C53 O19 K12 112.1(8) . .
C54 O19 K12 109.5(8) . .
C51 O18 C52 116.5(9) . .
C51 O18 K12 115.4(6) . .
C52 O18 K12 115.4(7) . .
C153 C152 O118 105(4) . .
C153 C152 K12 72(3) . .
O118 C152 K12 50.1(15) . .
C153 C152 H15G 110.8 . .
O118 C152 H15G 110.8 . .
K12 C152 H15G 88.5 . .
C153 C152 H15H 110.8 . .
O118 C152 H15H 110.8 . .
K12 C152 H15H 159.0 . .
H15G C152 H15H 108.9 . .
C152 C153 O119 118(5) . .
C152 C153 K12 88(4) . .
O119 C153 K12 43(2) . .
C152 C153 H15I 107.8 . .
O119 C153 H15I 107.8 . .
K12 C153 H15I 90.7 . .
C152 C153 H15J 107.8 . .
O119 C153 H15J 107.8 . .
K12 C153 H15J 150.4 . .
H15I C153 H15J 107.2 . .
O119 C154 C55 119(4) . .
O119 C154 K12 45.7(19) . .
C55 C154 K12 95(3) . .
O119 C154 H15E 107.6 . .
C55 C154 H15E 107.6 . .
K12 C154 H15E 80.5 . .
O119 C154 H15F 107.6 . .
C55 C154 H15F 107.6 . .
K12 C154 H15F 152.4 . .
H15E C154 H15F 107.0 . .
C153 O119 C154 127(3) . .
C153 O119 K12 114(3) . .
C154 O119 K12 108(2) . .
C51 O118 C152 95(2) . .
C51 O118 K12 122.7(15) . .
C152 O118 K12 103.2(18) . .
C54 C55 C154 28(2) . .
C54 C55 N16 117.6(12) . .
C154 C55 N16 92(3) . .
C54 C55 H55A 107.9 . .
C154 C55 H55A 108.9 . .
N16 C55 H55A 107.9 . .
C54 C55 H55B 107.9 . .
C154 C55 H55B 130.7 . .
N16 C55 H55B 107.9 . .
H55A C55 H55B 107.2 . .
O16 C45 C44 106.6(8) . .
O16 C45 H45A 110.4 . .
C44 C45 H45A 110.4 . .
O16 C45 H45B 110.4 . .
C44 C45 H45B 110.4 . .
H45A C45 H45B 108.6 . .

loop_
_geom_bond_atom_site_label_1
_geom_bond_atom_site_label_2
_geom_bond_distance
_geom_bond_site_symmetry_2
Ge2 Ge8 2.573(2) .
Ge2 Ge4 2.607(4) .
Ge2 Ge1 2.610(2) .
Ge2 Ge3 2.778(2) .
Ge2 Ge5 2.845(6) .
Ge4 Ge6 2.560(5) .
Ge4 Ge3 2.587(4) .
Ge4 Ge5 2.617(7) .
Ge5 Ge7 2.552(5) .
Ge5 Ge1 2.614(7) .
Ge5 Ge6 2.753(4) .
Ge6 Ge9 2.5739(17) .
Ge6 Ge7 2.6867(18) .
Ge6 Ge3 2.9070(17) .
Ge8 Ge9 2.5047(14) .
Ge8 Ge1 2.6539(13) .
Ge8 Ge3 2.6579(13) .
Ge9 C903 2.044(11) .
Ge9 Ge7 2.5188(11) .
Ge9 Ge3 2.5404(12) .
C905 C904 1.320(19) .
C905 C902 1.489(18) .
C905 H90A 0.9900 .
C905 H90B 0.9900 .
C904 H90C 0.9800 .
C904 H90D 0.9800 .
C904 H90E 0.9800 .
C903 C902 1.356(16) .
C903 C901 1.558(9) .
C902 H902 0.9500 .
C901 H90F 0.9800 .
C901 H90G 0.9800 .
C901 H90I 0.9800 .
Ge12 Ge14 2.452(18) .
Ge12 Ge18 2.530(9) .
Ge12 Ge15 2.54(2) .
Ge12 Ge1 2.760(11) .
Ge14 Ge3 2.444(14) .
Ge14 Ge16 2.491(18) .
Ge14 Ge15 2.66(2) .
Ge15 Ge1 2.57(2) .
Ge15 Ge7 2.798(18) .
Ge16 Ge7 2.450(8) .
Ge16 Ge3 2.676(10) .
Ge16 Ge19 2.729(8) .
Ge18 Ge19 2.565(7) .
Ge18 Ge3 2.665(6) .
Ge18 Ge1 2.673(5) .
Ge19 C702 2.19(2) .
Ge19 Ge7 2.511(4) .
Ge19 Ge1 2.830(5) .
Ge19 Ge3 2.888(4) .
C703 C702 1.341(10) .
C703 C705 1.503(10) .
C702 C701 1.469(10) .
C701 C704 1.512(10) .
Ge1 Ge7 2.6246(8) .
K13 O8 2.758(4) .
K13 O7 2.784(4) .
K13 O10 2.786(4) .
K13 O11 2.809(4) .
K13 O9 2.855(4) .
K13 O13 2.860(4) .
K13 N13 2.957(4) .
K13 N14 3.019(5) .
K11 O1 2.788(4) .
K11 O3 2.817(4) .
K11 O2 2.840(4) .
K11 O5 2.856(4) .
K11 O6 2.877(4) .
K11 O4 2.878(4) .
K11 N12 2.987(5) .
K11 N11 3.006(6) .
K12 O119 2.512(19) .
K12 O118 2.79(3) .
K12 O17 2.815(5) .
K12 O18 2.836(7) .
K12 O15 2.841(5) .
K12 O14 2.854(4) .
K12 O16 2.927(6) .
K12 O19 2.960(8) .
K12 N15 2.965(6) .
K12 N16 3.018(7) .
K12 C154 3.34(7) .
K12 C153 3.36(6) .
O3 C4 1.424(6) .
O3 C5 1.425(7) .
O6 C10 1.414(7) .
O6 C11 1.428(7) .
O10 C29 1.417(7) .
O10 C28 1.432(6) .
O8 C35 1.423(7) .
O8 C34 1.430(6) .
O11 C20 1.417(6) .
O11 C21 1.445(7) .
O7 C32 1.416(7) .
O7 C33 1.424(6) .
O4 C2 1.413(7) .
O4 C3 1.416(7) .
O1 C14 1.408(8) .
O1 C15 1.434(8) .
O9 C27 1.420(6) .
O9 C26 1.426(7) .
O13 C23 1.418(6) .
O13 C22 1.426(6) .
N13 C19 1.471(7) .
N13 C25 1.474(7) .
N13 C36 1.478(7) .
O5 C9 1.425(9) .
O5 C8 1.428(8) .
O2 C16 1.411(8) .
O2 C17 1.444(10) .
N12 C12 1.465(8) .
N12 C13 1.469(7) .
N12 C6 1.475(8) .
O14 C39 1.421(8) .
O14 C40 1.426(7) .
C33 C34 1.485(8) .
C33 H33A 0.9900 .
C33 H33B 0.9900 .
C31 N14 1.471(7) .
C31 C32 1.519(8) .
C31 H31A 0.9900 .
C31 H31B 0.9900 .
C27 C28 1.479(8) .
C27 H27A 0.9900 .
C27 H27B 0.9900 .
C20 C19 1.504(8) .
C20 H20A 0.9900 .
C20 H20B 0.9900 .
C36 C35 1.502(9) .
C36 H36A 0.9900 .
C36 H36B 0.9900 .
C26 C25 1.495(8) .
C26 H26A 0.9900 .
C26 H26B 0.9900 .
C19 H19A 0.9900 .
C19 H19B 0.9900 .
C28 H28A 0.9900 .
C28 H28B 0.9900 .
C22 C21 1.487(8) .
C22 H22A 0.9900 .
C22 H22B 0.9900 .
C35 H35A 0.9900 .
C35 H35B 0.9900 .
C32 H32A 0.9900 .
C32 H32B 0.9900 .
C21 H21A 0.9900 .
C21 H21B 0.9900 .
C25 H25A 0.9900 .
C25 H25B 0.9900 .
C24 N14 1.470(7) .
C24 C23 1.500(8) .
C24 H24A 0.9900 .
C24 H24B 0.9900 .
C23 H23A 0.9900 .
C23 H23B 0.9900 .
C29 C30 1.501(9) .
C29 H29A 0.9900 .
C29 H29B 0.9900 .
C34 H34A 0.9900 .
C34 H34B 0.9900 .
C13 C14 1.502(9) .
C13 H13A 0.9900 .
C13 H13B 0.9900 .
C4 C3 1.493(9) .
C4 H4A 0.9900 .
C4 H4B 0.9900 .
C9 C10 1.486(10) .
C9 H9A 0.9900 .
C9 H9B 0.9900 .
C6 C5 1.510(8) .
C6 H6A 0.9900 .
C6 H6B 0.9900 .
C5 H5A 0.9900 .
C5 H5B 0.9900 .
C12 C11 1.490(9) .
C12 H12A 0.9900 .
C12 H12B 0.9900 .
C11 H11A 0.9900 .
C11 H11B 0.9900 .
C40 C41 1.508(10) .
C40 H40A 0.9900 .
C40 H40B 0.9900 .
C3 H3A 0.9900 .
C3 H3B 0.9900 .
C15 C16 1.448(10) .
C15 H15A 0.9900 .
C15 H15B 0.9900 .
C14 H14A 0.9900 .
C14 H14B 0.9900 .
C2 C1 1.501(10) .
C2 H2A 0.9900 .
C2 H2B 0.9900 .
C41 O15 1.422(8) .
C41 H41A 0.9900 .
C41 H41B 0.9900 .
C17 C18 1.526(11) .
C17 H17A 0.9900 .
C17 H17B 0.9900 .
C16 H16A 0.9900 .
C16 H16B 0.9900 .
O15 C42 1.439(8) .
O17 C47 1.395(11) .
O17 C48 1.413(9) .
O16 C46 1.426(9) .
O16 C45 1.435(10) .
N15 C44 1.447(11) .
N15 C38 1.481(9) .
N15 C50 1.504(10) .
N16 C49 1.430(13) .
N16 C156 1.440(10) .
N16 C55 1.514(12) .
N14 C30 1.481(7) .
N11 C7 1.472(12) .
N11 C18 1.473(10) .
N11 C1 1.481(8) .
C30 H30A 0.9900 .
C30 H30B 0.9900 .
C50 C51 1.495(14) .
C50 H50A 0.9900 .
C50 H50B 0.9900 .
C10 H10A 0.9900 .
C10 H10B 0.9900 .
C8 C7 1.503(13) .
C8 H8A 0.9900 .
C8 H8B 0.9900 .
C1 H1A 0.9900 .
C1 H1B 0.9900 .
C156 C42 1.460(12) .
C156 H15C 0.9900 .
C156 H15D 0.9900 .
C7 H7A 0.9900 .
C7 H7B 0.9900 .
C39 C38 1.517(10) .
C39 H39A 0.9900 .
C39 H39B 0.9900 .
C38 H38A 0.9900 .
C38 H38B 0.9900 .
C47 C46 1.516(11) .
C47 H47A 0.9900 .
C47 H47B 0.9900 .
C51 O118 1.30(3) .
C51 O18 1.392(12) .
C51 H51A 0.9900 .
C51 H51B 0.9900 .
C44 C45 1.558(13) .
C44 H44A 0.9900 .
C44 H44B 0.9900 .
C48 C49 1.491(14) .
C48 H48A 0.9900 .
C48 H48B 0.9900 .
C42 H42A 0.9900 .
C42 H42B 0.9900 .
C49 H49A 0.9900 .
C49 H49B 0.9900 .
C18 H18A 0.9900 .
C18 H18B 0.9900 .
C46 H46A 0.9900 .
C46 H46B 0.9900 .
C802 C801 1.37(3) .
C802 C800 1.38(2) 2_575
C802 H802 0.9500 .
C800 C802 1.38(2) 2_575
C800 C801 1.38(3) .
C800 H800 0.9500 .
C801 H801 0.9500 .
C52 O18 1.472(18) .
C52 C53 1.52(2) .
C52 H52A 0.9900 .
C52 H52B 0.9900 .
C53 O19 1.432(15) .
C53 H53A 0.9900 .
C53 H53B 0.9900 .
C54 C55 1.476(16) .
C54 O19 1.477(16) .
C54 H54A 0.9900 .
C54 H54B 0.9900 .
C152 C153 1.23(6) .
C152 O118 1.63(4) .
C152 H15G 0.9900 .
C152 H15H 0.9900 .
C153 O119 1.43(6) .
C153 H15I 0.9900 .
C153 H15J 0.9900 .
C154 O119 1.56(7) .
C154 C55 1.501(10) .
C154 H15E 0.9900 .
C154 H15F 0.9900 .
C55 H55A 0.9900 .
C55 H55B 0.9900 .
C45 H45A 0.9900 .
C45 H45B 0.9900 .
